data_7245042
loop_
_publ_author_name
'Julve, Miguel'
'El Alouani Dahmouni, Nadia'
'Switlicka, Anna'
'Machura, B.'
'Moliner, Fernando Nicol\'as'
'Rabelo, Renato'
'Ruiz-Garcia, Rafael'
'Stiriba, Salah-Eddine'
'Cano, Joan'

_publ_section_title
;
 Bulky countercation effects on the crystal packing of anionic
 dithiooxalato-containing Ni(II), Pd(II) and Pt(II) complexes:
 spectroscopic-redox correlations
;
_journal_name_full CrystEngComm
_journal_paper_doi 10.1039/D2CE00489E
_journal_year 2022
_chemical_formula_moiety 'C4 O4 Pd S4, 2(C25 H22 P)'
_chemical_formula_sum 'C54 H44 O4 P2 Pd S4'
_chemical_formula_weight 1053.47
_space_group_crystal_system monoclinic
_space_group_IT_number 14
_space_group_name_Hall '-P 2ybc'
_space_group_name_H-M_alt 'P 1 21/c 1'
_atom_sites_solution_hydrogens difmap
_audit_creation_date 2021-12-08
_audit_creation_method
;
Olex2 1.3
(compiled 2020.11.12 svn.r5f609507 for OlexSys, GUI svn.r6408)
;
_audit_update_record
;
2022-03-28 deposited with the CCDC.	2022-06-08 downloaded from the CCDC.
;
_cell_angle_alpha 90
_cell_angle_beta 96.01(2)
_cell_angle_gamma 90
_cell_formula_units_Z 2
_cell_length_a 8.887(4)
_cell_length_b 16.831(7)
_cell_length_c 15.724(9)
_cell_measurement_reflns_used 9014
_cell_measurement_temperature 150(2)
_cell_measurement_theta_max 29.56
_cell_measurement_theta_min 2.31
_cell_volume 2339(2)
_computing_molecular_graphics 'Olex2 1.3 (Dolomanov et al., 2009)'
_computing_publication_material 'Olex2 1.3 (Dolomanov et al., 2009)'
_computing_structure_refinement 'SHELXL 2018/3 (Sheldrick, 2015)'
_computing_structure_solution 'SHELXT 2014/5 (Sheldrick, 2014)'
_diffrn_ambient_temperature 149.99
_diffrn_measured_fraction_theta_full 0.996
_diffrn_measured_fraction_theta_max 0.993
_diffrn_measurement_device_type 'Bruker APEX-II CCD'
_diffrn_measurement_method '\f and \w scans'
_diffrn_radiation_type MoK\a
_diffrn_radiation_wavelength 0.71073
_diffrn_reflns_av_R_equivalents 0.0341
_diffrn_reflns_av_unetI/netI 0.0201
_diffrn_reflns_Laue_measured_fraction_full 0.996
_diffrn_reflns_Laue_measured_fraction_max 0.993
_diffrn_reflns_limit_h_max 11
_diffrn_reflns_limit_h_min -11
_diffrn_reflns_limit_k_max 22
_diffrn_reflns_limit_k_min -22
_diffrn_reflns_limit_l_max 21
_diffrn_reflns_limit_l_min -21
_diffrn_reflns_number 45264
_diffrn_reflns_point_group_measured_fraction_full 0.996
_diffrn_reflns_point_group_measured_fraction_max 0.993
_diffrn_reflns_theta_full 25.242
_diffrn_reflns_theta_max 28.699
_diffrn_reflns_theta_min 2.304
_diffrn_standards_number 0
_exptl_absorpt_coefficient_mu 0.691
_exptl_absorpt_correction_T_max 0.7459
_exptl_absorpt_correction_T_min 0.6843
_exptl_absorpt_correction_type none
_exptl_absorpt_process_details
;
SADABS-2016/2 (Bruker,2016/2) was used for absorption correction.
wR2(int) was 0.0891 before and 0.0520 after correction.
The Ratio of minimum to maximum transmission is 0.9174.
The \l/2 correction factor is Not present.
;
_exptl_crystal_colour yellow
_exptl_crystal_colour_primary yellow
_exptl_crystal_density_diffrn 1.496
_exptl_crystal_description brick
_exptl_crystal_F_000 1080
_exptl_crystal_size_max 0.31
_exptl_crystal_size_mid 0.22
_exptl_crystal_size_min 0.20
_refine_diff_density_max 0.838
_refine_diff_density_min -0.675
_refine_diff_density_rms 0.072
_refine_ls_extinction_coef 0.0029(4)
_refine_ls_extinction_expression Fc^*^=kFc[1+0.001xFc^2^\l^3^/sin(2\q)]^-1/4^
_refine_ls_extinction_method 'SHELXL-2018/3 (Sheldrick 2018)'
_refine_ls_goodness_of_fit_ref 1.114
_refine_ls_hydrogen_treatment refall
_refine_ls_matrix_type full
_refine_ls_number_parameters 384
_refine_ls_number_reflns 5990
_refine_ls_number_restraints 0
_refine_ls_restrained_S_all 1.114
_refine_ls_R_factor_all 0.0409
_refine_ls_R_factor_gt 0.0300
_refine_ls_shift/su_max 0.001
_refine_ls_shift/su_mean 0.000
_refine_ls_structure_factor_coef Fsqd
_refine_ls_weighting_details 'w=1/[\s^2^(Fo^2^)+(0.0125P)^2^+3.0987P] where P=(Fo^2^+2Fc^2^)/3'
_refine_ls_weighting_scheme calc
_refine_ls_wR_factor_gt 0.0609
_refine_ls_wR_factor_ref 0.0694
_reflns_Friedel_coverage 0.000
_reflns_number_gt 5138
_reflns_number_total 5990
_reflns_threshold_expression 'I > 2\s(I)'
_cod_data_source_file d2ce00489e2.cif
_cod_data_source_block nad04pddmfa_0m_a
_cod_database_code 7245042
_shelx_shelxl_version_number 2018/3
_shelx_space_group_comment
;
The symmetry employed for this shelxl refinement is uniquely defined
by the following loop, which should always be used as a source of
symmetry information in preference to the above space-group names.
They are only intended as comments.
;
_olex2_refinement_description
;
;
_olex2_submission_special_instructions 'No special instructions were received'

loop_
_space_group_symop_operation_xyz
'x, y, z'
'-x, y+1/2, -z+1/2'
'-x, -y, -z'
'x, -y-1/2, z-1/2'

loop_
_atom_site_label
_atom_site_type_symbol
_atom_site_fract_x
_atom_site_fract_y
_atom_site_fract_z
_atom_site_U_iso_or_equiv
_atom_site_adp_type
_atom_site_occupancy
_atom_site_site_symmetry_order
_atom_site_calc_flag
_atom_site_refinement_flags_posn
_atom_site_refinement_flags_adp
_atom_site_refinement_flags_occupancy
_atom_site_disorder_assembly
_atom_site_disorder_group
Pd1 Pd 0.000000 0.500000 0.000000 0.02001(7) Uani 1 2 d S . P . .
P1 P 0.50585(5) 0.77174(3) 0.31714(3) 0.01823(10) Uani 1 1 d . . . . .
S1 S 0.03853(6) 0.63358(3) -0.01790(4) 0.03022(13) Uani 1 1 d . . . . .
O1 O 0.2711(2) 0.71914(10) 0.04032(13) 0.0457(4) Uani 1 1 d . . . . .
C1 C 0.2188(2) 0.65228(13) 0.02958(14) 0.0290(4) Uani 1 1 d . . . . .
S2 S 0.24885(6) 0.48613(3) 0.05223(4) 0.02950(12) Uani 1 1 d . . . . .
O2 O 0.45674(18) 0.59475(11) 0.07883(11) 0.0402(4) Uani 1 1 d . . . . .
C2 C 0.3234(2) 0.58071(13) 0.05691(13) 0.0273(4) Uani 1 1 d . . . . .
C3 C 0.5762(2) 0.77808(12) 0.42922(12) 0.0226(4) Uani 1 1 d . . . . .
H3A H 0.645(3) 0.8234(14) 0.4360(15) 0.027(6) Uiso 1 1 d . . . . .
H3B H 0.490(3) 0.7897(15) 0.4602(16) 0.036(7) Uiso 1 1 d . . . . .
C4 C 0.6524(2) 0.70112(11) 0.45955(12) 0.0234(4) Uani 1 1 d . . . . .
C5 C 0.8016(3) 0.68494(13) 0.44607(13) 0.0283(4) Uani 1 1 d . . . . .
H5 H 0.857(3) 0.7219(15) 0.4172(15) 0.030(6) Uiso 1 1 d . . . . .
C6 C 0.8697(3) 0.61465(15) 0.47670(15) 0.0394(6) Uani 1 1 d . . . . .
H6 H 0.971(3) 0.6041(17) 0.4671(18) 0.046(8) Uiso 1 1 d . . . . .
C7 C 0.7900(4) 0.56088(15) 0.52076(16) 0.0461(7) Uani 1 1 d . . . . .
H7 H 0.832(4) 0.5120(19) 0.542(2) 0.063(9) Uiso 1 1 d . . . . .
C8 C 0.6414(4) 0.57637(15) 0.53375(16) 0.0437(6) Uani 1 1 d . . . . .
H8 H 0.586(3) 0.5418(17) 0.5623(18) 0.045(8) Uiso 1 1 d . . . . .
C9 C 0.5719(3) 0.64623(14) 0.50335(14) 0.0326(5) Uani 1 1 d . . . . .
H9 H 0.472(3) 0.6574(15) 0.5114(16) 0.033(7) Uiso 1 1 d . . . . .
C10 C 0.3867(2) 0.68592(11) 0.30041(12) 0.0208(4) Uani 1 1 d . . . . .
C11 C 0.4479(2) 0.61010(11) 0.29347(13) 0.0233(4) Uani 1 1 d . . . . .
H11 H 0.553(3) 0.6036(14) 0.2972(15) 0.028(6) Uiso 1 1 d . . . . .
C12 C 0.3529(3) 0.54501(12) 0.28049(14) 0.0280(4) Uani 1 1 d . . . . .
H12 H 0.396(3) 0.4945(15) 0.2742(16) 0.034(7) Uiso 1 1 d . . . . .
C13 C 0.1974(3) 0.55482(13) 0.27608(16) 0.0342(5) Uani 1 1 d . . . . .
H13 H 0.131(3) 0.5096(16) 0.2666(18) 0.045(8) Uiso 1 1 d . . . . .
C14 C 0.1366(3) 0.62959(14) 0.28614(18) 0.0396(6) Uani 1 1 d . . . . .
H14 H 0.032(3) 0.6370(18) 0.2837(19) 0.054(8) Uiso 1 1 d . . . . .
C15 C 0.2303(2) 0.69538(13) 0.29825(16) 0.0323(5) Uani 1 1 d . . . . .
H15 H 0.189(3) 0.7461(16) 0.3058(16) 0.036(7) Uiso 1 1 d . . . . .
C16 C 0.6644(2) 0.76742(11) 0.25502(12) 0.0197(4) Uani 1 1 d . . . . .
C17 C 0.6704(2) 0.71465(12) 0.18728(12) 0.0232(4) Uani 1 1 d . . . . .
H17 H 0.590(3) 0.6803(14) 0.1728(15) 0.029(6) Uiso 1 1 d . . . . .
C18 C 0.7961(2) 0.71474(13) 0.14141(13) 0.0272(4) Uani 1 1 d . . . . .
H18 H 0.799(3) 0.6781(15) 0.0974(16) 0.034(7) Uiso 1 1 d . . . . .
C19 C 0.9134(2) 0.76768(13) 0.16192(13) 0.0279(4) Uani 1 1 d . . . . .
H19 H 0.996(3) 0.7678(14) 0.1312(15) 0.031(6) Uiso 1 1 d . . . . .
C20 C 0.9056(2) 0.82183(13) 0.22785(14) 0.0273(4) Uani 1 1 d . . . . .
H20 H 0.986(3) 0.8583(15) 0.2422(15) 0.031(6) Uiso 1 1 d . . . . .
C21 C 0.7819(2) 0.82196(12) 0.27467(13) 0.0239(4) Uani 1 1 d . . . . .
H21 H 0.775(3) 0.8584(14) 0.3195(15) 0.026(6) Uiso 1 1 d . . . . .
C22 C 0.3955(2) 0.85746(11) 0.28311(12) 0.0206(4) Uani 1 1 d . . . . .
C23 C 0.3350(2) 0.85949(12) 0.19711(13) 0.0251(4) Uani 1 1 d . . . . .
H23 H 0.349(3) 0.8163(15) 0.1607(16) 0.031(6) Uiso 1 1 d . . . . .
C24 C 0.2501(2) 0.92489(13) 0.16732(15) 0.0301(4) Uani 1 1 d . . . . .
H24 H 0.212(3) 0.9256(16) 0.1101(18) 0.043(7) Uiso 1 1 d . . . . .
C25 C 0.2248(2) 0.98686(13) 0.22219(16) 0.0311(5) Uani 1 1 d . . . . .
H25 H 0.169(3) 1.0311(16) 0.2002(16) 0.035(7) Uiso 1 1 d . . . . .
C26 C 0.2843(2) 0.98471(12) 0.30692(15) 0.0302(5) Uani 1 1 d . . . . .
H26 H 0.267(3) 1.0269(16) 0.3461(17) 0.041(7) Uiso 1 1 d . . . . .
C27 C 0.3715(2) 0.92000(12) 0.33774(13) 0.0245(4) Uani 1 1 d . . . . .
H27 H 0.413(3) 0.9202(14) 0.3942(16) 0.029(6) Uiso 1 1 d . . . . .

loop_
_atom_site_aniso_label
_atom_site_aniso_U_11
_atom_site_aniso_U_22
_atom_site_aniso_U_33
_atom_site_aniso_U_23
_atom_site_aniso_U_13
_atom_site_aniso_U_12
Pd1 0.01849(11) 0.01878(11) 0.02263(11) -0.00158(8) 0.00147(7) -0.00048(7)
P1 0.0184(2) 0.0161(2) 0.0204(2) 0.00109(17) 0.00309(17) 0.00060(16)
S1 0.0269(3) 0.0197(2) 0.0442(3) 0.0008(2) 0.0041(2) 0.00048(19)
O1 0.0447(10) 0.0266(8) 0.0673(12) -0.0116(8) 0.0133(9) -0.0146(7)
C1 0.0314(11) 0.0284(11) 0.0287(10) -0.0054(8) 0.0106(8) -0.0067(8)
S2 0.0214(2) 0.0287(3) 0.0371(3) 0.0042(2) -0.0032(2) -0.00091(19)
O2 0.0282(8) 0.0511(10) 0.0395(9) 0.0012(8) -0.0053(7) -0.0144(7)
C2 0.0273(10) 0.0348(11) 0.0199(9) -0.0013(8) 0.0025(8) -0.0072(8)
C3 0.0279(10) 0.0205(9) 0.0193(9) 0.0002(7) 0.0024(7) 0.0020(7)
C4 0.0318(10) 0.0195(9) 0.0182(9) -0.0013(7) -0.0012(7) 0.0007(7)
C5 0.0326(11) 0.0282(11) 0.0232(10) -0.0022(8) -0.0008(8) 0.0046(9)
C6 0.0467(14) 0.0400(13) 0.0296(11) -0.0051(10) -0.0048(10) 0.0191(11)
C7 0.078(2) 0.0269(12) 0.0307(12) 0.0001(9) -0.0086(12) 0.0173(12)
C8 0.0708(19) 0.0283(12) 0.0304(12) 0.0099(10) -0.0017(12) -0.0062(12)
C9 0.0412(13) 0.0309(11) 0.0251(10) 0.0057(9) 0.0000(9) -0.0032(10)
C10 0.0210(9) 0.0184(9) 0.0230(9) 0.0024(7) 0.0029(7) -0.0011(7)
C11 0.0251(10) 0.0201(9) 0.0253(10) 0.0001(7) 0.0055(7) 0.0005(7)
C12 0.0375(12) 0.0190(9) 0.0282(10) 0.0006(8) 0.0072(9) -0.0018(8)
C13 0.0362(12) 0.0259(11) 0.0400(12) 0.0051(9) 0.0011(10) -0.0114(9)
C14 0.0221(11) 0.0318(12) 0.0644(17) 0.0136(11) 0.0011(10) -0.0044(9)
C15 0.0231(10) 0.0216(10) 0.0526(14) 0.0068(9) 0.0054(9) 0.0000(8)
C16 0.0190(8) 0.0204(9) 0.0196(8) 0.0030(7) 0.0020(7) 0.0010(7)
C17 0.0244(9) 0.0244(9) 0.0207(9) -0.0007(7) 0.0013(7) -0.0021(8)
C18 0.0297(10) 0.0299(11) 0.0227(10) 0.0006(8) 0.0058(8) 0.0031(8)
C19 0.0224(10) 0.0347(11) 0.0278(10) 0.0079(9) 0.0091(8) 0.0050(8)
C20 0.0217(9) 0.0270(10) 0.0335(11) 0.0039(8) 0.0043(8) -0.0029(8)
C21 0.0232(9) 0.0217(9) 0.0269(10) -0.0011(8) 0.0028(7) -0.0010(7)
C22 0.0183(8) 0.0185(8) 0.0253(9) 0.0032(7) 0.0044(7) -0.0007(7)
C23 0.0253(10) 0.0228(9) 0.0269(10) 0.0021(8) 0.0018(8) -0.0013(8)
C24 0.0270(10) 0.0302(11) 0.0319(11) 0.0085(9) -0.0017(8) -0.0012(8)
C25 0.0222(10) 0.0249(10) 0.0464(13) 0.0131(9) 0.0040(9) 0.0025(8)
C26 0.0293(11) 0.0218(10) 0.0411(12) 0.0012(9) 0.0111(9) 0.0027(8)
C27 0.0250(10) 0.0222(9) 0.0268(10) 0.0012(8) 0.0051(8) 0.0001(7)

loop_
_atom_type_symbol
_atom_type_description
_atom_type_scat_dispersion_real
_atom_type_scat_dispersion_imag
_atom_type_scat_source
C C 0.0033 0.0016 'International Tables Vol C Tables 4.2.6.8 and 6.1.1.4'
H H 0.0000 0.0000 'International Tables Vol C Tables 4.2.6.8 and 6.1.1.4'
O O 0.0106 0.0060 'International Tables Vol C Tables 4.2.6.8 and 6.1.1.4'
P P 0.1023 0.0942 'International Tables Vol C Tables 4.2.6.8 and 6.1.1.4'
Pd Pd -0.9988 1.0072 'International Tables Vol C Tables 4.2.6.8 and 6.1.1.4'
S S 0.1246 0.1234 'International Tables Vol C Tables 4.2.6.8 and 6.1.1.4'

loop_
_geom_angle_atom_site_label_1
_geom_angle_atom_site_label_2
_geom_angle_atom_site_label_3
_geom_angle
_geom_angle_site_symmetry_1
_geom_angle_site_symmetry_3
_geom_angle_publ_flag
S1 Pd1 S1 180.0 . 3_565 ?
S2 Pd1 S1 89.60(2) 3_565 3_565 ?
S2 Pd1 S1 90.40(2) 3_565 . ?
S2 Pd1 S1 89.60(2) . . ?
S2 Pd1 S1 90.40(2) . 3_565 ?
S2 Pd1 S2 180.0 3_565 . ?
C10 P1 C3 109.18(9) . . ?
C10 P1 C16 111.82(9) . . ?
C10 P1 C22 107.93(9) . . ?
C16 P1 C3 108.71(10) . . ?
C22 P1 C3 111.42(9) . . ?
C22 P1 C16 107.79(9) . . ?
C1 S1 Pd1 105.63(8) . . ?
O1 C1 S1 123.42(19) . . ?
O1 C1 C2 117.9(2) . . ?
C2 C1 S1 118.68(15) . . ?
C2 S2 Pd1 105.90(8) . . ?
C1 C2 S2 119.21(15) . . ?
O2 C2 C1 117.5(2) . . ?
O2 C2 S2 123.23(18) . . ?
P1 C3 H3A 107.5(14) . . ?
P1 C3 H3B 107.0(15) . . ?
H3A C3 H3B 108(2) . . ?
C4 C3 P1 110.70(13) . . ?
C4 C3 H3A 112.3(14) . . ?
C4 C3 H3B 111.4(15) . . ?
C5 C4 C3 121.41(18) . . ?
C5 C4 C9 119.5(2) . . ?
C9 C4 C3 119.10(19) . . ?
C4 C5 H5 119.9(15) . . ?
C4 C5 C6 120.1(2) . . ?
C6 C5 H5 120.0(15) . . ?
C5 C6 H6 119.5(18) . . ?
C7 C6 C5 120.2(2) . . ?
C7 C6 H6 120.3(18) . . ?
C6 C7 H7 123(2) . . ?
C6 C7 C8 120.0(2) . . ?
C8 C7 H7 117(2) . . ?
C7 C8 H8 121.9(18) . . ?
C7 C8 C9 120.4(2) . . ?
C9 C8 H8 117.7(19) . . ?
C4 C9 H9 118.7(16) . . ?
C8 C9 C4 119.9(2) . . ?
C8 C9 H9 121.4(16) . . ?
C11 C10 P1 121.27(15) . . ?
C11 C10 C15 119.82(18) . . ?
C15 C10 P1 118.85(15) . . ?
C10 C11 H11 119.7(15) . . ?
C12 C11 C10 119.91(19) . . ?
C12 C11 H11 120.3(15) . . ?
C11 C12 H12 119.0(16) . . ?
C11 C12 C13 120.1(2) . . ?
C13 C12 H12 120.9(16) . . ?
C12 C13 H13 120.4(17) . . ?
C14 C13 C12 120.1(2) . . ?
C14 C13 H13 119.6(17) . . ?
C13 C14 H14 120.9(19) . . ?
C13 C14 C15 120.4(2) . . ?
C15 C14 H14 118.7(19) . . ?
C10 C15 H15 120.1(16) . . ?
C14 C15 C10 119.6(2) . . ?
C14 C15 H15 120.3(16) . . ?
C17 C16 P1 122.43(15) . . ?
C17 C16 C21 119.98(18) . . ?
C21 C16 P1 117.54(15) . . ?
C16 C17 H17 119.6(15) . . ?
C18 C17 C16 119.52(19) . . ?
C18 C17 H17 120.9(15) . . ?
C17 C18 H18 117.9(16) . . ?
C19 C18 C17 120.4(2) . . ?
C19 C18 H18 121.7(16) . . ?
C18 C19 H19 120.1(15) . . ?
C18 C19 C20 120.15(19) . . ?
C20 C19 H19 119.7(15) . . ?
C19 C20 H20 120.4(15) . . ?
C21 C20 C19 120.15(19) . . ?
C21 C20 H20 119.4(15) . . ?
C16 C21 H21 119.3(14) . . ?
C20 C21 C16 119.77(19) . . ?
C20 C21 H21 120.9(14) . . ?
C23 C22 P1 116.71(15) . . ?
C27 C22 P1 122.64(15) . . ?
C27 C22 C23 120.65(18) . . ?
C22 C23 H23 120.4(15) . . ?
C24 C23 C22 119.0(2) . . ?
C24 C23 H23 120.6(15) . . ?
C23 C24 H24 117.9(17) . . ?
C25 C24 C23 120.3(2) . . ?
C25 C24 H24 121.8(17) . . ?
C24 C25 H25 118.7(16) . . ?
C26 C25 C24 120.6(2) . . ?
C26 C25 H25 120.6(16) . . ?
C25 C26 H26 121.7(16) . . ?
C25 C26 C27 119.9(2) . . ?
C27 C26 H26 118.4(16) . . ?
C22 C27 C26 119.5(2) . . ?
C22 C27 H27 121.7(15) . . ?
C26 C27 H27 118.8(15) . . ?

loop_
_geom_bond_atom_site_label_1
_geom_bond_atom_site_label_2
_geom_bond_distance
_geom_bond_site_symmetry_2
_geom_bond_publ_flag
Pd1 S1 2.2959(11) 3_565 ?
Pd1 S1 2.2959(11) . ?
Pd1 S2 2.2892(11) . ?
Pd1 S2 2.2891(11) 3_565 ?
P1 C3 1.810(2) . ?
P1 C10 1.794(2) . ?
P1 C16 1.798(2) . ?
P1 C22 1.794(2) . ?
S1 C1 1.724(2) . ?
O1 C1 1.223(3) . ?
C1 C2 1.555(3) . ?
S2 C2 1.723(2) . ?
O2 C2 1.222(3) . ?
C3 H3A 0.98(2) . ?
C3 H3B 0.97(3) . ?
C3 C4 1.515(3) . ?
C4 C5 1.391(3) . ?
C4 C9 1.394(3) . ?
C5 H5 0.94(2) . ?
C5 C6 1.392(3) . ?
C6 H6 0.94(3) . ?
C6 C7 1.380(4) . ?
C7 H7 0.95(3) . ?
C7 C8 1.383(4) . ?
C8 H8 0.91(3) . ?
C8 C9 1.389(3) . ?
C9 H9 0.93(3) . ?
C10 C11 1.396(3) . ?
C10 C15 1.397(3) . ?
C11 H11 0.94(2) . ?
C11 C12 1.385(3) . ?
C12 H12 0.94(3) . ?
C12 C13 1.387(3) . ?
C13 H13 0.97(3) . ?
C13 C14 1.385(3) . ?
C14 H14 0.94(3) . ?
C14 C15 1.386(3) . ?
C15 H15 0.94(3) . ?
C16 C17 1.392(3) . ?
C16 C21 1.400(3) . ?
C17 H17 0.93(2) . ?
C17 C18 1.392(3) . ?
C18 H18 0.93(3) . ?
C18 C19 1.383(3) . ?
C19 H19 0.92(2) . ?
C19 C20 1.387(3) . ?
C20 H20 0.95(2) . ?
C20 C21 1.385(3) . ?
C21 H21 0.94(2) . ?
C22 C23 1.402(3) . ?
C22 C27 1.389(3) . ?
C23 H23 0.94(2) . ?
C23 C24 1.388(3) . ?
C24 H24 0.93(3) . ?
C24 C25 1.387(3) . ?
C25 H25 0.94(3) . ?
C25 C26 1.382(3) . ?
C26 H26 0.96(3) . ?
C26 C27 1.394(3) . ?
C27 H27 0.92(2) . ?

loop_
_geom_torsion_atom_site_label_1
_geom_torsion_atom_site_label_2
_geom_torsion_atom_site_label_3
_geom_torsion_atom_site_label_4
_geom_torsion
_geom_torsion_site_symmetry_1
_geom_torsion_site_symmetry_2
_geom_torsion_site_symmetry_3
_geom_torsion_site_symmetry_4
_geom_torsion_publ_flag
Pd1 S1 C1 O1 -171.71(18) . . . . ?
Pd1 S1 C1 C2 10.93(17) . . . . ?
Pd1 S2 C2 C1 1.23(17) . . . . ?
Pd1 S2 C2 O2 -176.87(17) . . . . ?
P1 C3 C4 C5 82.3(2) . . . . ?
P1 C3 C4 C9 -99.0(2) . . . . ?
P1 C10 C11 C12 -179.94(15) . . . . ?
P1 C10 C15 C14 -179.43(19) . . . . ?
P1 C16 C17 C18 179.58(15) . . . . ?
P1 C16 C21 C20 -179.06(16) . . . . ?
P1 C22 C23 C24 -179.32(16) . . . . ?
P1 C22 C27 C26 -179.93(15) . . . . ?
S1 C1 C2 S2 -8.6(2) . . . . ?
S1 C1 C2 O2 169.63(16) . . . . ?
O1 C1 C2 S2 173.93(17) . . . . ?
O1 C1 C2 O2 -7.9(3) . . . . ?
C3 P1 C10 C11 -80.14(18) . . . . ?
C3 P1 C10 C15 96.93(18) . . . . ?
C3 P1 C16 C17 135.84(16) . . . . ?
C3 P1 C16 C21 -46.77(17) . . . . ?
C3 P1 C22 C23 179.83(15) . . . . ?
C3 P1 C22 C27 0.78(19) . . . . ?
C3 C4 C5 C6 178.29(19) . . . . ?
C3 C4 C9 C8 -178.2(2) . . . . ?
C4 C5 C6 C7 -0.2(3) . . . . ?
C5 C4 C9 C8 0.6(3) . . . . ?
C5 C6 C7 C8 0.7(4) . . . . ?
C6 C7 C8 C9 -0.6(4) . . . . ?
C7 C8 C9 C4 -0.1(4) . . . . ?
C9 C4 C5 C6 -0.4(3) . . . . ?
C10 P1 C3 C4 53.89(17) . . . . ?
C10 P1 C16 C17 15.22(19) . . . . ?
C10 P1 C16 C21 -167.39(15) . . . . ?
C10 P1 C22 C23 -60.31(17) . . . . ?
C10 P1 C22 C27 120.64(17) . . . . ?
C10 C11 C12 C13 -1.3(3) . . . . ?
C11 C10 C15 C14 -2.3(3) . . . . ?
C11 C12 C13 C14 -1.1(4) . . . . ?
C12 C13 C14 C15 1.8(4) . . . . ?
C13 C14 C15 C10 -0.1(4) . . . . ?
C15 C10 C11 C12 3.0(3) . . . . ?
C16 P1 C3 C4 -68.34(16) . . . . ?
C16 P1 C10 C11 40.20(19) . . . . ?
C16 P1 C10 C15 -142.72(17) . . . . ?
C16 P1 C22 C23 60.63(17) . . . . ?
C16 P1 C22 C27 -118.41(17) . . . . ?
C16 C17 C18 C19 -1.1(3) . . . . ?
C17 C16 C21 C20 -1.6(3) . . . . ?
C17 C18 C19 C20 -0.8(3) . . . . ?
C18 C19 C20 C21 1.4(3) . . . . ?
C19 C20 C21 C16 -0.2(3) . . . . ?
C21 C16 C17 C18 2.2(3) . . . . ?
C22 P1 C3 C4 173.01(13) . . . . ?
C22 P1 C10 C11 158.60(16) . . . . ?
C22 P1 C10 C15 -24.3(2) . . . . ?
C22 P1 C16 C17 -103.25(17) . . . . ?
C22 P1 C16 C21 74.13(17) . . . . ?
C22 C23 C24 C25 -0.5(3) . . . . ?
C23 C22 C27 C26 1.1(3) . . . . ?
C23 C24 C25 C26 0.5(3) . . . . ?
C24 C25 C26 C27 0.4(3) . . . . ?
C25 C26 C27 C22 -1.1(3) . . . . ?
C27 C22 C23 C24 -0.3(3) . . . . ?
